data_4322274
loop_
_publ_author_name
'Pamela J. Hagrman'
'Jon Zubieta'

_publ_section_title
;
 Solid-State Coordination Chemistry of Metal Oxides: Hydrothermal
 Synthesis and Structural Characterization of o-Phenanthroline-Ligated
 Copper- and Zinc-Molybdenum Oxides
;
_journal_name_full 'Inorganic Chemistry'
_journal_page_first 4480
_journal_page_last 4485
_journal_paper_doi 10.1021/ic990340p
_journal_volume 38
_journal_year 1999
_chemical_formula_sum 'C12 H8 Mo N2 O4 Zn'
_chemical_formula_weight 405.51
_chemical_name_systematic
; 
 ? 
;
_space_group_IT_number 11
_symmetry_cell_setting monoclinic
_symmetry_space_group_name_Hall '-P 2yb'
_symmetry_space_group_name_H-M 'P 1 21/m 1'
_atom_sites_solution_hydrogens geom
_atom_sites_solution_primary direct
_atom_sites_solution_secondary difmap
_audit_creation_method SHELXL
_cell_angle_alpha 90.00
_cell_angle_beta 100.702(5)
_cell_angle_gamma 90.00
_cell_formula_units_Z 2
_cell_length_a 8.7714(7)
_cell_length_b 6.4172(2)
_cell_length_c 10.6524(10)
_cell_measurement_temperature 120(2)
_cell_volume 589.17(8)
_computing_structure_refinement 'SHELXL-93 (Sheldrick, 1993)'
_computing_structure_solution 'SHELXS-86 (Sheldrick, 1990)'
_diffrn_ambient_temperature 120(2)
_diffrn_measurement_device 'Bruker SMART-CCD'
_diffrn_radiation_monochromator graphite
_diffrn_radiation_source 'fine-focus sealed tube'
_diffrn_radiation_type MoK\a
_diffrn_radiation_wavelength 0.71073
_diffrn_reflns_av_R_equivalents 0.0152
_diffrn_reflns_av_sigmaI/netI 0.0202
_diffrn_reflns_limit_h_max 11
_diffrn_reflns_limit_h_min -11
_diffrn_reflns_limit_k_max 8
_diffrn_reflns_limit_k_min -4
_diffrn_reflns_limit_l_max 14
_diffrn_reflns_limit_l_min -14
_diffrn_reflns_number 3907
_diffrn_reflns_theta_max 28.26
_diffrn_reflns_theta_min 1.95
_exptl_absorpt_coefficient_mu 3.114
_exptl_crystal_colour Colorless
_exptl_crystal_density_diffrn 2.286
_exptl_crystal_description Block
_exptl_crystal_F_000 396
_exptl_crystal_size_max 0.25
_exptl_crystal_size_mid 0.23
_exptl_crystal_size_min 0.18
_refine_diff_density_max 0.375
_refine_diff_density_min -0.916
_refine_diff_density_rms 0.118
_refine_ls_extinction_method none
_refine_ls_goodness_of_fit_all 1.092
_refine_ls_goodness_of_fit_obs 1.124
_refine_ls_matrix_type full
_refine_ls_number_parameters 142
_refine_ls_number_reflns 1520
_refine_ls_number_restraints 0
_refine_ls_restrained_S_all 1.092
_refine_ls_restrained_S_obs 1.124
_refine_ls_R_factor_all 0.0209
_refine_ls_R_factor_obs 0.0190
_refine_ls_shift/esd_max -0.224
_refine_ls_shift/esd_mean 0.008
_refine_ls_structure_factor_coef Fsqd
_refine_ls_weighting_details 'w=1/[\s^2^(Fo^2^)+(0.0281P)^2^+0.2434P] where P=(Fo^2^+2Fc^2^)/3'
_refine_ls_weighting_scheme calc
_refine_ls_wR_factor_all 0.0485
_refine_ls_wR_factor_obs 0.0479
_reflns_number_observed 1412
_reflns_number_total 1520
_reflns_observed_criterion >2sigma(I)
_cod_data_source_file ic990340p_3.cif
_cod_data_source_block MOXI-29
_cod_depositor_comments
;
The following automatic conversions were performed:

'_refine_ls_weighting_scheme' value 'calc
w=1/[\s^2^(Fo^2^)+(0.0281P)^2^+0.2434P] where P=(Fo^2^+2Fc^2^)/3' was
changed to 'calc'. New tag '_refine_ls_weighting_details' was
created. The value of the new tag was set to
'w=1/[\s^2^(Fo^2^)+(0.0281P)^2^+0.2434P] where P=(Fo^2^+2Fc^2^)/3'.

Automatic conversion script
Id: cif_fix_values 3143 2015-03-26 13:38:13Z robertas 
;
_cod_original_cell_volume 589.17(7)
_cod_database_code 4322274

loop_
_symmetry_equiv_pos_as_xyz
'x, y, z'
'-x, y+1/2, -z'
'-x, -y, -z'
'x, -y-1/2, z'

loop_
_atom_site_aniso_label
_atom_site_aniso_U_11
_atom_site_aniso_U_22
_atom_site_aniso_U_33
_atom_site_aniso_U_23
_atom_site_aniso_U_13
_atom_site_aniso_U_12
Mo1 0.00626(11) 0.00558(11) 0.00674(11) 0.000 0.00045(7) 0.000
Zn2 0.00662(15) 0.00670(15) 0.0092(2) 0.000 -0.00106(10) 0.000
O1 0.0156(7) 0.0096(6) 0.0169(6) -0.0007(5) -0.0018(5) 0.0044(5)
O2 0.0190(10) 0.0211(11) 0.0263(11) 0.000 0.0131(9) 0.000
O3 0.0194(10) 0.0166(10) 0.0129(10) 0.000 -0.0050(8) 0.000
N1 0.0100(10) 0.0086(10) 0.0111(10) 0.000 0.0007(8) 0.000
N2 0.0082(10) 0.0062(10) 0.0109(10) 0.000 -0.0013(8) 0.000
C1 0.0121(12) 0.0112(12) 0.0105(12) 0.000 -0.0015(10) 0.000
C2 0.0148(13) 0.0157(14) 0.0135(13) 0.000 0.0047(10) 0.000
C3 0.0107(12) 0.0124(13) 0.0196(14) 0.000 0.0051(10) 0.000
C4 0.0101(12) 0.0097(12) 0.0178(13) 0.000 0.0016(10) 0.000
C5 0.0087(11) 0.0064(11) 0.0131(12) 0.000 0.0006(9) 0.000
C6 0.0066(11) 0.0178(14) 0.0193(14) 0.000 0.0019(10) 0.000
C7 0.0092(12) 0.0183(14) 0.0135(12) 0.000 -0.0044(10) 0.000
C8 0.0086(11) 0.0078(12) 0.0133(12) 0.000 0.0003(9) 0.000
C9 0.0099(12) 0.0054(11) 0.0126(12) 0.000 0.0009(9) 0.000
C10 0.0138(12) 0.0095(12) 0.0098(12) 0.000 -0.0028(10) 0.000
C11 0.0162(13) 0.0097(12) 0.0098(12) 0.000 0.0020(10) 0.000
C12 0.0096(12) 0.0087(11) 0.0160(13) 0.000 0.0028(10) 0.000

loop_
_atom_site_label
_atom_site_type_symbol
_atom_site_fract_x
_atom_site_fract_y
_atom_site_fract_z
_atom_site_U_iso_or_equiv
_atom_site_thermal_displace_type
_atom_site_occupancy
_atom_site_calc_flag
_atom_site_refinement_flags
_atom_site_disorder_group
Mo1 Mo 0.49707(2) 0.2500 0.17387(2) 0.00629(8) Uani 1 d S .
Zn2 Zn 0.29617(3) 0.2500 -0.17236(3) 0.00782(9) Uani 1 d S .
O1 O 0.61441(15) 0.0231(2) 0.20968(13) 0.0147(3) Uani 1 d . .
O2 O 0.3554(3) 0.2500 0.2659(2) 0.0210(5) Uani 1 d S .
O3 O 0.4066(2) 0.2500 0.0123(2) 0.0173(4) Uani 1 d S .
N1 N 0.0738(3) 0.2500 -0.1239(2) 0.0101(4) Uani 1 d S .
N2 N 0.1487(2) 0.2500 -0.3578(2) 0.0088(4) Uani 1 d S .
C1 C 0.0398(3) 0.2500 -0.0073(3) 0.0118(5) Uani 1 d S .
C2 C -0.1136(3) 0.2500 0.0134(3) 0.0144(6) Uani 1 d S .
C3 C -0.2343(3) 0.2500 -0.0900(3) 0.0139(5) Uani 1 d S .
C4 C -0.2026(3) 0.2500 -0.2149(3) 0.0126(5) Uani 1 d S .
C5 C -0.0449(3) 0.2500 -0.2267(2) 0.0096(5) Uani 1 d S .
C6 C -0.3198(3) 0.2500 -0.3282(3) 0.0146(5) Uani 1 d S .
C7 C -0.2815(3) 0.2500 -0.4448(3) 0.0145(5) Uani 1 d S .
C8 C -0.1229(3) 0.2500 -0.4613(3) 0.0101(5) Uani 1 d S .
C9 C -0.0051(3) 0.2500 -0.3522(2) 0.0094(5) Uani 1 d S .
C10 C -0.0764(3) 0.2500 -0.5808(3) 0.0117(5) Uani 1 d S .
C11 C 0.0787(3) 0.2500 -0.5860(2) 0.0119(5) Uani 1 d S .
C12 C 0.1879(3) 0.2500 -0.4722(3) 0.0114(5) Uani 1 d S .
H12A H 0.2851(37) 0.2500 -0.4718(27) 0.000(7) Uiso 1 d S .
H1A H 0.1111(38) 0.2500 0.0501(32) 0.005(7) Uiso 1 d S .
H2A H -0.1310(42) 0.2500 0.1040(35) 0.019(9) Uiso 1 d S .
H11A H 0.1160(44) 0.2500 -0.6753(36) 0.022(10) Uiso 1 d S .
H3A H -0.3323(47) 0.2500 -0.0852(36) 0.023(10) Uiso 1 d S .
H6A H -0.4250(41) 0.2500 -0.3170(31) 0.012(8) Uiso 1 d S .
H10A H -0.1439(41) 0.2500 -0.6422(34) 0.011(8) Uiso 1 d S .
H7A H -0.3555(46) 0.2500 -0.5141(35) 0.021(9) Uiso 1 d S .

loop_
_atom_type_symbol
_atom_type_description
_atom_type_scat_dispersion_real
_atom_type_scat_dispersion_imag
_atom_type_scat_source
C C 0.0033 0.0016 'International Tables Vol C Tables 4.2.6.8 and 6.1.1.4'
H H 0.0000 0.0000 'International Tables Vol C Tables 4.2.6.8 and 6.1.1.4'
N N 0.0061 0.0033 'International Tables Vol C Tables 4.2.6.8 and 6.1.1.4'
O O 0.0106 0.0060 'International Tables Vol C Tables 4.2.6.8 and 6.1.1.4'
Zn Zn 0.2839 1.4301 'International Tables Vol C Tables 4.2.6.8 and 6.1.1.4'
Mo Mo -1.6832 0.6857 'International Tables Vol C Tables 4.2.6.8 and 6.1.1.4'

loop_
_geom_angle_atom_site_label_1
_geom_angle_atom_site_label_2
_geom_angle_atom_site_label_3
_geom_angle
_geom_angle_site_symmetry_1
_geom_angle_site_symmetry_3
_geom_angle_publ_flag
O2 Mo1 O3 108.41(10) . . ?
O2 Mo1 O1 109.11(6) . 4_565 ?
O3 Mo1 O1 110.34(6) . 4_565 ?
O2 Mo1 O1 109.11(6) . . ?
O3 Mo1 O1 110.34(6) . . ?
O1 Mo1 O1 109.51(9) 4_565 . ?
O1 Zn2 O1 123.43(8) 3_655 2_655 ?
O1 Zn2 O3 93.38(5) 3_655 . ?
O1 Zn2 O3 93.38(5) 2_655 . ?
O1 Zn2 N1 117.76(4) 3_655 . ?
O1 Zn2 N1 117.76(4) 2_655 . ?
O3 Zn2 N1 93.40(9) . . ?
O1 Zn2 N2 90.49(5) 3_655 . ?
O1 Zn2 N2 90.49(5) 2_655 . ?
O3 Zn2 N2 171.82(8) . . ?
N1 Zn2 N2 78.41(9) . . ?
Mo1 O1 Zn2 155.46(8) . 3_655 ?
Mo1 O3 Zn2 178.34(13) . . ?
C1 N1 C5 118.7(2) . . ?
C1 N1 Zn2 127.3(2) . . ?
C5 N1 Zn2 114.0(2) . . ?
C12 N2 C9 118.0(2) . . ?
C12 N2 Zn2 129.0(2) . . ?
C9 N2 Zn2 113.0(2) . . ?
N1 C1 C2 122.3(2) . . ?
C3 C2 C1 119.4(3) . . ?
C2 C3 C4 119.8(2) . . ?
C3 C4 C5 116.9(2) . . ?
C3 C4 C6 124.0(2) . . ?
C5 C4 C6 119.1(3) . . ?
N1 C5 C4 122.9(2) . . ?
N1 C5 C9 117.6(2) . . ?
C4 C5 C9 119.5(2) . . ?
C7 C6 C4 121.0(3) . . ?
C6 C7 C8 121.8(2) . . ?
C9 C8 C10 117.2(2) . . ?
C9 C8 C7 118.7(2) . . ?
C10 C8 C7 124.2(2) . . ?
N2 C9 C8 123.1(2) . . ?
N2 C9 C5 116.9(2) . . ?
C8 C9 C5 120.0(2) . . ?
C11 C10 C8 119.5(2) . . ?
C10 C11 C12 119.3(2) . . ?
N2 C12 C11 122.9(2) . . ?

loop_
_geom_bond_atom_site_label_1
_geom_bond_atom_site_label_2
_geom_bond_distance
_geom_bond_site_symmetry_2
_geom_bond_publ_flag
Mo1 O2 1.720(2) . ?
Mo1 O3 1.756(2) . ?
Mo1 O1 1.7832(13) 4_565 ?
Mo1 O1 1.7832(13) . ?
Zn2 O1 1.9899(13) 3_655 ?
Zn2 O1 1.9899(13) 2_655 ?
Zn2 O3 2.025(2) . ?
Zn2 N1 2.108(2) . ?
Zn2 N2 2.151(2) . ?
O1 Zn2 1.9899(13) 3_655 ?
N1 C1 1.330(3) . ?
N1 C5 1.364(3) . ?
N2 C12 1.325(4) . ?
N2 C9 1.362(3) . ?
C1 C2 1.403(4) . ?
C2 C3 1.379(4) . ?
C3 C4 1.408(4) . ?
C4 C5 1.412(4) . ?
C4 C6 1.433(4) . ?
C5 C9 1.444(4) . ?
C6 C7 1.346(4) . ?
C7 C8 1.435(4) . ?
C8 C9 1.404(3) . ?
C8 C10 1.406(4) . ?
C10 C11 1.372(4) . ?
C11 C12 1.399(4) . ?
